data_4519122
loop_
_publ_author_name
'Coffey, Belle'
'Clough, Lily'
'Bartkus, Daphne D.'
'McClellan, Ian C.'
'Greenberg, Matthew W.'
'LaFratta, Christopher N.'
'Tanski, Joseph M.'
'Anderson, Craig M.'

_publ_section_title
;
 Photophysical Properties of Cyclometalated Platinum(II) Diphosphine
 Compounds in the Solid State and in PMMA Films.
;
_journal_issue 42
_journal_name_full 'ACS omega'
_journal_page_first 28316
_journal_page_last 28325
_journal_paper_doi 10.1021/acsomega.1c04509
_journal_volume 6
_journal_year 2021
_chemical_formula_moiety 'C45 H36 N P2 Pt S, Cl O4, C3 H6 O'
_chemical_formula_sum 'C48 H42 Cl N O5 P2 Pt S'
_chemical_formula_weight 1037.36
_space_group_crystal_system triclinic
_space_group_IT_number 2
_space_group_name_Hall '-P 1'
_space_group_name_H-M_alt 'P -1'
_atom_sites_solution_hydrogens geom
_atom_sites_solution_primary dual
_atom_sites_solution_secondary difmap
_cell_angle_alpha 70.1030(10)
_cell_angle_beta 86.5520(10)
_cell_angle_gamma 65.4530(10)
_cell_formula_units_Z 2
_cell_length_a 12.2464(9)
_cell_length_b 12.8292(10)
_cell_length_c 15.9630(12)
_cell_measurement_reflns_used 9771
_cell_measurement_temperature 125.(2)
_cell_measurement_theta_max 30.5108
_cell_measurement_theta_min 2.1810
_cell_volume 2135.4(3)
_computing_cell_refinement 'SAINT V8.40A (Bruker Nano, Inc., 2019)'
_computing_data_collection 'Bruker Instrument Service v2019.9.0.0'
_computing_data_reduction 'SAINT V8.40A (Bruker Nano, Inc., 2019)'
_computing_molecular_graphics 'SHELXTL2014 (Sheldrick, 2008)'
_computing_publication_material 'SHELXTL2014 (Sheldrick, 2008)'
_computing_structure_refinement 'SHELXL-2017/1 (Sheldrick, 2017)'
_computing_structure_solution 'SHELXT 2014/5 (Sheldrick, 2014)'
_diffrn_ambient_temperature 125(2)
_diffrn_detector_area_resol_mean 8.3333
_diffrn_measured_fraction_theta_full 0.989
_diffrn_measured_fraction_theta_max 0.989
_diffrn_measurement_device_type 'Bruker APEX-II CCD'
_diffrn_measurement_method '\f and \w scans'
_diffrn_radiation_monochromator graphite
_diffrn_radiation_source 'fine-focus sealed tube'
_diffrn_radiation_type MoK\a
_diffrn_radiation_wavelength 0.71073
_diffrn_reflns_av_R_equivalents 0.0396
_diffrn_reflns_av_unetI/netI 0.0370
_diffrn_reflns_limit_h_max 17
_diffrn_reflns_limit_h_min -17
_diffrn_reflns_limit_k_max 18
_diffrn_reflns_limit_k_min -18
_diffrn_reflns_limit_l_max 22
_diffrn_reflns_limit_l_min -22
_diffrn_reflns_number 53742
_diffrn_reflns_theta_full 30.57
_diffrn_reflns_theta_max 30.57
_diffrn_reflns_theta_min 1.84
_exptl_absorpt_coefficient_mu 3.521
_exptl_absorpt_correction_T_max 0.87
_exptl_absorpt_correction_T_min 0.67
_exptl_absorpt_correction_type multi-scan
_exptl_absorpt_process_details
;
SADABS-2016/2 - Bruker AXS area detector scaling and absorption correction
;
_exptl_crystal_colour orange
_exptl_crystal_density_diffrn 1.613
_exptl_crystal_density_method 'not measured'
_exptl_crystal_description block
_exptl_crystal_F_000 1036
_exptl_crystal_size_max 0.250
_exptl_crystal_size_mid 0.120
_exptl_crystal_size_min 0.040
_refine_diff_density_max 1.187
_refine_diff_density_min -0.619
_refine_ls_extinction_method none
_refine_ls_goodness_of_fit_ref 1.049
_refine_ls_hydrogen_treatment constr
_refine_ls_matrix_type full
_refine_ls_number_parameters 627
_refine_ls_number_reflns 12961
_refine_ls_number_restraints 373
_refine_ls_restrained_S_all 1.037
_refine_ls_R_factor_all 0.0337
_refine_ls_R_factor_gt 0.0262
_refine_ls_shift/su_max 0.003
_refine_ls_shift/su_mean 0.000
_refine_ls_structure_factor_coef Fsqd
_refine_ls_weighting_details 'w=1/[\s^2^(Fo^2^)+(0.0273P)^2^+0.2256P] where P=(Fo^2^+2Fc^2^)/3'
_refine_ls_weighting_scheme calc
_refine_ls_wR_factor_gt 0.0547
_refine_ls_wR_factor_ref 0.0577
_reflns_number_gt 11447
_reflns_number_total 12961
_reflns_threshold_expression 'I > 2\s(I)'
_cod_data_source_file ao1c04509_si_002.cif
_cod_data_source_block CA2649Pt
_cod_depositor_comments
;
The following automatic conversions were performed:

data item '_exptl_absorpt_correction_type' value 'Multi-Scan' was
changed to 'multi-scan' in accordance with the
/home/data/users/saulius/crontab/automatic-downloads/current/ACS/lib/dictionaries/cif_core.dic
dictionary named 'cif_core.dic' version 2.4.2 last updated on
2011-04-26.

Automatic conversion script
Id: cif_fix_values 7556 2019-12-06 15:28:31Z antanas 
;
_cod_database_code 4519122

loop_
_space_group_symop_operation_xyz
'x, y, z'
'-x, -y, -z'

loop_
_atom_site_type_symbol
_atom_site_label
_atom_site_fract_x
_atom_site_fract_y
_atom_site_fract_z
_atom_site_U_iso_or_equiv
_atom_site_adp_type
_atom_site_calc_flag
_atom_site_refinement_flags_adp
_atom_site_refinement_flags_occupancy
_atom_site_refinement_flags_posn
_atom_site_occupancy
_atom_site_disorder_assembly
_atom_site_disorder_group
Pt Pt 0.66865(2) 0.28076(2) 0.72778(2) 0.01834(3) Uani d . . . 1.0 . .
S S1 0.50132(5) 0.14875(5) 0.87116(4) 0.02654(12) Uani d . . . 1.0 . .
P P1 0.76113(5) 0.09300(5) 0.72158(4) 0.01914(11) Uani d . . . 1.0 . .
P P2 0.82539(5) 0.27484(5) 0.63744(4) 0.01932(11) Uani d . . . 1.0 . .
N N1 0.56922(17) 0.46408(17) 0.72052(13) 0.0236(4) Uani d . . . 1.0 . .
C C1 0.53422(19) 0.2680(2) 0.80605(15) 0.0206(4) Uani d . . . 1.0 . .
C C2 0.4506(2) 0.3766(2) 0.81168(16) 0.0232(5) Uani d . . . 1.0 . .
C C3 0.3578(2) 0.3673(2) 0.86950(15) 0.0240(5) Uani d . . . 1.0 . .
C C4 0.2579(2) 0.4581(3) 0.88904(18) 0.0319(6) Uani d . . . 1.0 . .
H H4A 0.242543 0.541845 0.861559 0.038 Uiso calc U . R 1.0 . .
C C5 0.1821(2) 0.4240(3) 0.94887(18) 0.0355(6) Uani d . . . 1.0 . .
H H5A 0.114661 0.485164 0.962613 0.043 Uiso calc U . R 1.0 . .
C C6 0.2028(2) 0.3008(3) 0.98980(17) 0.0355(6) Uani d . . . 1.0 . .
H H6A 0.150021 0.279677 1.031338 0.043 Uiso calc U . R 1.0 . .
C C7 0.2986(2) 0.2106(3) 0.97026(17) 0.0328(6) Uani d . . . 1.0 . .
H H7A 0.312503 0.127281 0.997438 0.039 Uiso calc U . R 1.0 . .
C C8 0.3754(2) 0.2445(2) 0.90934(16) 0.0247(5) Uani d . . . 1.0 . .
C C9 0.4725(2) 0.4825(2) 0.76200(17) 0.0272(5) Uani d . . . 1.0 . .
H H9A 0.418308 0.562162 0.759896 0.033 Uiso calc U . R 1.0 . .
C C10 0.5970(2) 0.5681(2) 0.67061(17) 0.0254(5) Uani d . . . 1.0 . .
H H10A 0.52455 0.645131 0.662785 0.03 Uiso calc U . R 1.0 . .
H H10B 0.618289 0.564844 0.610455 0.03 Uiso calc U . R 1.0 . .
C C11 0.7002(2) 0.5676(2) 0.71838(16) 0.0250(5) Uani d . . . 1.0 . .
C C12 0.7305(3) 0.5047(2) 0.80906(18) 0.0330(6) Uani d . . . 1.0 . .
H H12A 0.687032 0.459845 0.841601 0.04 Uiso calc U . R 1.0 . .
C C13 0.8254(3) 0.5062(3) 0.8540(2) 0.0452(7) Uani d . . . 1.0 . .
H H13A 0.845262 0.462157 0.916417 0.054 Uiso calc U . R 1.0 . .
C C14 0.8884(3) 0.5701(3) 0.8089(2) 0.0456(8) Uani d . . . 1.0 . .
H H14A 0.952714 0.569214 0.840044 0.055 Uiso calc U . R 1.0 . .
C C15 0.8600(2) 0.6381(2) 0.7162(2) 0.0342(6) Uani d . . . 1.0 . .
C C16 0.9202(3) 0.7111(3) 0.6695(2) 0.0449(8) Uani d . . . 1.0 . .
H H16A 0.985381 0.709954 0.699804 0.054 Uiso calc U . R 1.0 . .
C C17 0.8861(3) 0.7824(3) 0.5824(2) 0.0503(8) Uani d . . . 1.0 . .
H H17A 0.925161 0.833384 0.55269 0.06 Uiso calc U . R 1.0 . .
C C18 0.7929(3) 0.7813(3) 0.5359(2) 0.0472(8) Uani d . . . 1.0 . .
H H18A 0.769855 0.830911 0.474578 0.057 Uiso calc U . R 1.0 . .
C C19 0.7351(2) 0.7091(3) 0.57846(18) 0.0339(6) Uani d . . . 1.0 . .
H H19A 0.673972 0.707695 0.545503 0.041 Uiso calc U . R 1.0 . .
C C20 0.7642(2) 0.6371(2) 0.66963(17) 0.0260(5) Uani d . . . 1.0 . .
C C21 0.66929(19) 0.0222(2) 0.70294(17) 0.0243(5) Uani d . . . 1.0 . .
C C22 0.5875(3) 0.0814(3) 0.6278(2) 0.0462(8) Uani d . . . 1.0 . .
H H22A 0.58213 0.156848 0.585696 0.055 Uiso calc U . R 1.0 . .
C C23 0.5132(3) 0.0299(3) 0.6139(3) 0.0611(10) Uani d . . . 1.0 . .
H H23A 0.456991 0.070251 0.562306 0.073 Uiso calc U . R 1.0 . .
C C24 0.5209(2) -0.0793(3) 0.6749(3) 0.0505(9) Uani d . . . 1.0 . .
H H24A 0.469674 -0.113981 0.665638 0.061 Uiso calc U . R 1.0 . .
C C25 0.6017(3) -0.1374(3) 0.7482(2) 0.0449(8) Uani d . . . 1.0 . .
H H25A 0.607056 -0.213288 0.789684 0.054 Uiso calc U . R 1.0 . .
C C26 0.6767(2) -0.0878(2) 0.76375(19) 0.0332(6) Uani d . . . 1.0 . .
H H26A 0.732544 -0.128952 0.815616 0.04 Uiso calc U . R 1.0 . .
C C27 0.87323(19) -0.0145(2) 0.81433(15) 0.0220(5) Uani d . . . 1.0 . .
C C28 0.8541(2) -0.0019(2) 0.89788(16) 0.0273(5) Uani d . . . 1.0 . .
H H28A 0.783172 0.062216 0.905015 0.033 Uiso calc U . R 1.0 . .
C C29 0.9383(2) -0.0827(2) 0.97086(18) 0.0336(6) Uani d . . . 1.0 . .
H H29A 0.923902 -0.07495 1.028065 0.04 Uiso calc U . R 1.0 . .
C C30 1.0428(2) -0.1742(2) 0.96036(19) 0.0362(6) Uani d . . . 1.0 . .
H H30A 1.101035 -0.228658 1.01005 0.043 Uiso calc U . R 1.0 . .
C C31 1.0626(2) -0.1863(2) 0.8775(2) 0.0390(7) Uani d . . . 1.0 . .
H H31A 1.134723 -0.24935 0.870532 0.047 Uiso calc U . R 1.0 . .
C C32 0.9781(2) -0.1074(2) 0.80384(18) 0.0313(5) Uani d . . . 1.0 . .
H H32A 0.992036 -0.11695 0.747148 0.038 Uiso calc U . R 1.0 . .
C C33 0.97144(19) 0.2341(2) 0.68957(15) 0.0204(4) Uani d . . . 1.0 . .
C C34 1.0764(2) 0.1468(2) 0.67382(17) 0.0300(5) Uani d . . . 1.0 . .
H H34A 1.073181 0.108022 0.633415 0.036 Uiso calc U . R 1.0 . .
C C35 1.1865(2) 0.1161(3) 0.71736(19) 0.0354(6) Uani d . . . 1.0 . .
H H35A 1.258294 0.056473 0.706351 0.043 Uiso calc U . R 1.0 . .
C C36 1.1920(2) 0.1715(3) 0.77621(18) 0.0346(6) Uani d . . . 1.0 . .
H H36A 1.267248 0.149305 0.806221 0.041 Uiso calc U . R 1.0 . .
C C37 1.0886(2) 0.2589(3) 0.79165(17) 0.0333(6) Uani d . . . 1.0 . .
H H37A 1.092676 0.29781 0.8317 0.04 Uiso calc U . R 1.0 . .
C C38 0.9782(2) 0.2903(2) 0.74875(16) 0.0284(5) Uani d . . . 1.0 . .
H H38A 0.906986 0.350507 0.759791 0.034 Uiso calc U . R 1.0 . .
C C39 0.7970(2) 0.3961(2) 0.53104(15) 0.0221(4) Uani d . . . 1.0 . .
C C40 0.8850(2) 0.4330(2) 0.49000(17) 0.0310(6) Uani d . . . 1.0 . .
H H40A 0.965488 0.392107 0.517177 0.037 Uiso calc U . R 1.0 . .
C C41 0.8544(3) 0.5297(3) 0.40924(18) 0.0391(7) Uani d . . . 1.0 . .
H H41A 0.914655 0.553922 0.38066 0.047 Uiso calc U . R 1.0 . .
C C42 0.7372(3) 0.5910(3) 0.37009(18) 0.0371(6) Uani d . . . 1.0 . .
H H42A 0.716932 0.657935 0.315294 0.045 Uiso calc U . R 1.0 . .
C C43 0.6491(2) 0.5554(2) 0.41017(17) 0.0314(6) Uani d . . . 1.0 . .
H H43A 0.568674 0.597484 0.382798 0.038 Uiso calc U . R 1.0 . .
C C44 0.6785(2) 0.4581(2) 0.49052(16) 0.0274(5) Uani d . . . 1.0 . .
H H44A 0.618015 0.433385 0.518084 0.033 Uiso calc U . R 1.0 . .
C C45 0.8360(2) 0.1352(2) 0.62078(15) 0.0217(4) Uani d . . . 1.0 . .
H H45A 0.78994 0.152576 0.565041 0.026 Uiso calc U . R 1.0 . .
H H45B 0.920147 0.074799 0.624147 0.026 Uiso calc U . R 1.0 . .
O O1S 1.3389(2) -0.3194(3) 1.01823(19) 0.1006(12) Uani d . . . 1.0 . .
C C1S 1.4822(5) -0.3475(4) 0.9127(3) 0.0831(15) Uani d . . . 1.0 . .
H H1SA 1.463554 -0.311444 0.847575 0.125 Uiso calc U . R 1.0 . .
H H1SB 1.489612 -0.431613 0.933376 0.125 Uiso calc U . R 1.0 . .
H H1SC 1.558359 -0.347772 0.928659 0.125 Uiso calc U . R 1.0 . .
C C2S 1.3834(3) -0.2742(3) 0.9561(2) 0.0511(9) Uani d . . . 1.0 . .
C C3S 1.3478(4) -0.1400(3) 0.9190(3) 0.0685(11) Uani d . . . 1.0 . .
H H3SA 1.419692 -0.124219 0.917429 0.103 Uiso calc U . R 1.0 . .
H H3SB 1.291847 -0.100916 0.957037 0.103 Uiso calc U . R 1.0 . .
H H3SC 1.308237 -0.106681 0.858258 0.103 Uiso calc U . R 1.0 . .
Cl Cl 0.2296(12) 0.8124(11) 0.6395(8) 0.0151(17) Uani d U P . 0.289(18) A 1
O O1 0.2762(18) 0.871(2) 0.6792(19) 0.070(6) Uani d U P . 0.289(18) A 1
O O2 0.2056(19) 0.7198(18) 0.7107(13) 0.055(6) Uani d U P . 0.289(18) A 1
O O3 0.109(3) 0.911(3) 0.588(2) 0.042(4) Uani d U P . 0.289(18) A 1
O O4 0.311(3) 0.759(3) 0.581(3) 0.029(5) Uani d U P . 0.289(18) A 1
Cl Cl' 0.2439(14) 0.8234(14) 0.6298(10) 0.035(2) Uani d U P . 0.326(7) B 2
O O1' 0.2727(12) 0.7794(12) 0.7254(8) 0.063(5) Uani d U P . 0.326(7) B 2
O O2' 0.2674(8) 0.9313(7) 0.5925(7) 0.071(3) Uani d U P . 0.326(7) B 2
O O3' 0.1137(14) 0.878(2) 0.6111(18) 0.068(5) Uani d U P . 0.326(7) B 2
O O4' 0.292(2) 0.742(2) 0.589(2) 0.047(5) Uani d U P . 0.326(7) B 2
Cl Cl'' 0.2241(14) 0.8152(13) 0.6411(9) 0.044(3) Uani d U P . 0.385(18) C 3
O O1'' 0.2969(18) 0.8211(18) 0.7054(11) 0.055(4) Uani d U P . 0.385(18) C 3
O O2'' 0.129(2) 0.911(3) 0.600(2) 0.072(6) Uani d U P . 0.385(18) C 3
O O3'' 0.1976(16) 0.7132(16) 0.6844(14) 0.064(5) Uani d U P . 0.385(18) C 3
O O4'' 0.320(3) 0.776(3) 0.577(2) 0.056(7) Uani d U P . 0.385(18) C 3

loop_
_atom_site_aniso_label
_atom_site_aniso_U_11
_atom_site_aniso_U_22
_atom_site_aniso_U_33
_atom_site_aniso_U_12
_atom_site_aniso_U_13
_atom_site_aniso_U_23
Pt 0.01614(4) 0.01598(4) 0.02071(5) -0.00614(3) 0.00270(3) -0.00474(3)
S1 0.0233(3) 0.0221(3) 0.0303(3) -0.0095(2) 0.0071(2) -0.0054(2)
P1 0.0171(2) 0.0169(3) 0.0216(3) -0.0067(2) 0.0026(2) -0.0052(2)
P2 0.0179(2) 0.0183(3) 0.0196(3) -0.0075(2) 0.0018(2) -0.0041(2)
N1 0.0228(9) 0.0165(9) 0.0291(11) -0.0077(8) 0.0037(8) -0.0057(8)
C1 0.0199(10) 0.0199(11) 0.0202(11) -0.0094(9) 0.0009(8) -0.0033(9)
C2 0.0202(10) 0.0238(12) 0.0250(12) -0.0080(9) 0.0031(9) -0.0098(10)
C3 0.0209(10) 0.0310(13) 0.0211(11) -0.0103(10) 0.0030(8) -0.0111(10)
C4 0.0259(12) 0.0344(14) 0.0360(14) -0.0094(11) 0.0068(10) -0.0177(12)
C5 0.0228(11) 0.0563(19) 0.0323(14) -0.0128(12) 0.0079(10) -0.0268(14)
C6 0.0275(12) 0.0573(19) 0.0247(13) -0.0223(13) 0.0073(10) -0.0129(13)
C7 0.0289(12) 0.0404(15) 0.0277(13) -0.0179(12) 0.0042(10) -0.0063(12)
C8 0.0208(10) 0.0306(13) 0.0217(12) -0.0104(10) 0.0026(9) -0.0085(10)
C9 0.0237(11) 0.0218(12) 0.0318(13) -0.0047(9) 0.0036(10) -0.0107(10)
C10 0.0250(11) 0.0177(11) 0.0299(13) -0.0082(9) 0.0023(9) -0.0050(10)
C11 0.0278(11) 0.0169(11) 0.0272(12) -0.0049(9) 0.0023(9) -0.0097(10)
C12 0.0444(15) 0.0237(13) 0.0297(14) -0.0113(12) 0.0010(11) -0.0112(11)
C13 0.064(2) 0.0347(16) 0.0314(16) -0.0125(15) -0.0128(14) -0.0124(13)
C14 0.0453(16) 0.0389(17) 0.057(2) -0.0122(14) -0.0133(15) -0.0257(15)
C15 0.0309(13) 0.0305(14) 0.0461(17) -0.0093(11) 0.0029(12) -0.0233(13)
C16 0.0337(14) 0.0541(19) 0.068(2) -0.0253(14) 0.0147(14) -0.0395(18)
C17 0.0445(17) 0.060(2) 0.067(2) -0.0366(17) 0.0256(16) -0.0319(19)
C18 0.0462(17) 0.055(2) 0.0450(18) -0.0317(16) 0.0152(14) -0.0110(15)
C19 0.0296(12) 0.0383(15) 0.0350(15) -0.0174(12) 0.0067(11) -0.0107(12)
C20 0.0229(11) 0.0230(12) 0.0329(13) -0.0070(9) 0.0042(9) -0.0142(10)
C21 0.0189(10) 0.0222(12) 0.0348(13) -0.0088(9) 0.0058(9) -0.0136(10)
C22 0.0399(16) 0.0375(17) 0.060(2) -0.0204(14) -0.0133(14) -0.0070(15)
C23 0.0386(17) 0.055(2) 0.094(3) -0.0197(16) -0.0212(18) -0.026(2)
C24 0.0269(13) 0.0441(18) 0.101(3) -0.0199(13) 0.0132(16) -0.0437(19)
C25 0.0403(15) 0.0318(15) 0.074(2) -0.0232(13) 0.0220(15) -0.0246(15)
C26 0.0337(13) 0.0287(14) 0.0410(15) -0.0171(11) 0.0087(11) -0.0123(12)
C27 0.0202(10) 0.0168(11) 0.0257(12) -0.0081(9) 0.0005(9) -0.0028(9)
C28 0.0236(11) 0.0274(13) 0.0268(12) -0.0092(10) 0.0028(9) -0.0067(10)
C29 0.0352(13) 0.0363(15) 0.0261(13) -0.0167(12) -0.0001(10) -0.0044(11)
C30 0.0342(13) 0.0278(14) 0.0362(15) -0.0119(11) -0.0103(11) 0.0021(12)
C31 0.0297(13) 0.0223(13) 0.0509(18) -0.0003(11) -0.0046(12) -0.0083(13)
C32 0.0288(12) 0.0240(13) 0.0348(14) -0.0049(10) 0.0000(10) -0.0100(11)
C33 0.0189(10) 0.0217(11) 0.0198(11) -0.0103(9) 0.0022(8) -0.0042(9)
C34 0.0233(11) 0.0343(14) 0.0320(14) -0.0099(10) 0.0025(10) -0.0137(11)
C35 0.0194(11) 0.0391(16) 0.0388(15) -0.0054(11) 0.0008(10) -0.0115(13)
C36 0.0294(12) 0.0372(15) 0.0306(14) -0.0174(12) -0.0075(10) 0.0019(12)
C37 0.0385(14) 0.0346(15) 0.0266(13) -0.0175(12) -0.0066(11) -0.0062(11)
C38 0.0286(12) 0.0260(13) 0.0266(13) -0.0080(10) -0.0011(10) -0.0083(10)
C39 0.0239(10) 0.0207(11) 0.0193(11) -0.0088(9) 0.0007(8) -0.0045(9)
C40 0.0273(12) 0.0361(14) 0.0265(13) -0.0166(11) 0.0024(10) -0.0029(11)
C41 0.0405(15) 0.0495(18) 0.0284(14) -0.0300(14) 0.0022(11) -0.0009(13)
C42 0.0473(16) 0.0327(15) 0.0252(13) -0.0224(13) -0.0056(11) 0.0057(11)
C43 0.0317(13) 0.0298(14) 0.0259(13) -0.0115(11) -0.0068(10) -0.0019(11)
C44 0.0259(11) 0.0292(13) 0.0259(12) -0.0141(10) 0.0018(9) -0.0049(10)
C45 0.0217(10) 0.0213(11) 0.0231(11) -0.0102(9) 0.0032(8) -0.0077(9)
O1S 0.0507(15) 0.110(3) 0.0650(18) -0.0153(16) 0.0149(14) 0.0339(17)
C1S 0.127(4) 0.044(2) 0.057(2) -0.025(2) 0.036(3) -0.0111(19)
C2S 0.0380(16) 0.062(2) 0.0289(16) -0.0109(15) 0.0001(12) 0.0009(15)
C3S 0.075(3) 0.058(2) 0.054(2) -0.006(2) 0.0081(19) -0.027(2)
Cl 0.006(3) 0.029(3) 0.013(3) -0.005(2) 0.003(2) -0.013(3)
O1 0.047(6) 0.081(12) 0.109(17) -0.028(8) -0.009(8) -0.060(11)
O2 0.042(7) 0.034(7) 0.043(8) 0.000(5) 0.013(6) 0.018(6)
O3 0.036(7) 0.030(7) 0.039(9) 0.004(5) -0.011(6) -0.009(5)
O4 0.024(9) 0.033(9) 0.027(7) -0.008(6) 0.006(6) -0.010(6)
Cl' 0.021(3) 0.049(3) 0.029(4) -0.009(2) 0.002(2) -0.015(2)
O1' 0.073(9) 0.055(8) 0.023(4) 0.012(6) -0.011(5) -0.015(4)
O2' 0.088(6) 0.050(5) 0.084(7) -0.042(5) 0.015(5) -0.019(4)
O3' 0.012(5) 0.114(15) 0.072(11) -0.007(6) -0.001(5) -0.049(11)
O4' 0.048(11) 0.046(8) 0.040(8) -0.004(6) 0.007(6) -0.029(7)
Cl'' 0.042(5) 0.042(4) 0.049(4) -0.016(3) 0.010(3) -0.021(3)
O1'' 0.058(7) 0.079(12) 0.046(8) -0.036(7) 0.003(5) -0.034(8)
O2'' 0.071(10) 0.044(7) 0.047(8) 0.026(7) -0.023(7) -0.012(6)
O3'' 0.049(5) 0.057(5) 0.093(12) -0.038(4) 0.008(6) -0.013(6)
O4'' 0.043(7) 0.079(14) 0.039(7) -0.018(7) 0.007(5) -0.023(8)

loop_
_atom_type_symbol
_atom_type_description
_atom_type_scat_dispersion_real
_atom_type_scat_dispersion_imag
_atom_type_scat_source
C C 0.0033 0.0016 'International Tables Vol C Tables 4.2.6.8 and 6.1.1.4'
H H 0.0000 0.0000 'International Tables Vol C Tables 4.2.6.8 and 6.1.1.4'
Cl Cl 0.1484 0.1585 'International Tables Vol C Tables 4.2.6.8 and 6.1.1.4'
N N 0.0061 0.0033 'International Tables Vol C Tables 4.2.6.8 and 6.1.1.4'
O O 0.0106 0.0060 'International Tables Vol C Tables 4.2.6.8 and 6.1.1.4'
P P 0.1023 0.0942 'International Tables Vol C Tables 4.2.6.8 and 6.1.1.4'
Pt Pt -1.7033 8.3905 'International Tables Vol C Tables 4.2.6.8 and 6.1.1.4'
S S 0.1246 0.1234 'International Tables Vol C Tables 4.2.6.8 and 6.1.1.4'

loop_
_geom_angle_atom_site_label_1
_geom_angle_atom_site_label_2
_geom_angle_atom_site_label_3
_geom_angle_site_symmetry_1
_geom_angle_site_symmetry_3
_geom_angle
_geom_angle_publ_flag
C1 Pt N1 . . 78.27(8) ?
C1 Pt P1 . . 102.04(7) ?
N1 Pt P1 . . 173.64(6) ?
C1 Pt P2 . . 173.70(6) ?
N1 Pt P2 . . 107.70(5) ?
P1 Pt P2 . . 71.80(2) ?
C1 S1 C8 . . 92.97(11) ?
C21 P1 C27 . . 108.77(11) ?
C21 P1 C45 . . 109.56(11) ?
C27 P1 C45 . . 109.58(10) ?
C21 P1 Pt . . 118.22(8) ?
C27 P1 Pt . . 113.93(8) ?
C45 P1 Pt . . 95.85(7) ?
C21 P1 P2 . . 140.87(9) ?
C27 P1 P2 . . 107.90(7) ?
C45 P1 P2 . . 43.80(7) ?
Pt P1 P2 . . 55.682(18) ?
C39 P2 C33 . . 109.24(10) ?
C39 P2 C45 . . 110.20(11) ?
C33 P2 C45 . . 105.49(10) ?
C39 P2 Pt . . 119.02(8) ?
C33 P2 Pt . . 118.06(7) ?
C45 P2 Pt . . 92.40(7) ?
C39 P2 P1 . . 140.19(8) ?
C33 P2 P1 . . 107.18(7) ?
C45 P2 P1 . . 43.31(7) ?
Pt P2 P1 . . 52.522(17) ?
C9 N1 C10 . . 119.4(2) ?
C9 N1 Pt . . 114.23(16) ?
C10 N1 Pt . . 126.34(15) ?
C2 C1 S1 . . 110.51(16) ?
C2 C1 Pt . . 115.16(16) ?
S1 C1 Pt . . 134.31(13) ?
C1 C2 C3 . . 115.3(2) ?
C1 C2 C9 . . 115.0(2) ?
C3 C2 C9 . . 129.6(2) ?
C4 C3 C8 . . 118.9(2) ?
C4 C3 C2 . . 130.6(2) ?
C8 C3 C2 . . 110.5(2) ?
C5 C4 C3 . . 119.0(3) ?
C5 C4 H4A . . 120.5 ?
C3 C4 H4A . . 120.5 ?
C4 C5 C6 . . 121.4(2) ?
C4 C5 H5A . . 119.3 ?
C6 C5 H5A . . 119.3 ?
C7 C6 C5 . . 120.6(2) ?
C7 C6 H6A . . 119.7 ?
C5 C6 H6A . . 119.7 ?
C6 C7 C8 . . 118.4(3) ?
C6 C7 H7A . . 120.8 ?
C8 C7 H7A . . 120.8 ?
C7 C8 C3 . . 121.7(2) ?
C7 C8 S1 . . 127.6(2) ?
C3 C8 S1 . . 110.69(16) ?
N1 C9 C2 . . 117.2(2) ?
N1 C9 H9A . . 121.4 ?
C2 C9 H9A . . 121.4 ?
N1 C10 C11 . . 111.63(19) ?
N1 C10 H10A . . 109.3 ?
C11 C10 H10A . . 109.3 ?
N1 C10 H10B . . 109.3 ?
C11 C10 H10B . . 109.3 ?
H10A C10 H10B . . 108.0 ?
C12 C11 C20 . . 119.6(2) ?
C12 C11 C10 . . 120.8(2) ?
C20 C11 C10 . . 119.6(2) ?
C11 C12 C13 . . 120.8(3) ?
C11 C12 H12A . . 119.6 ?
C13 C12 H12A . . 119.6 ?
C14 C13 C12 . . 120.6(3) ?
C14 C13 H13A . . 119.7 ?
C12 C13 H13A . . 119.7 ?
C13 C14 C15 . . 121.1(3) ?
C13 C14 H14A . . 119.4 ?
C15 C14 H14A . . 119.4 ?
C14 C15 C16 . . 121.6(3) ?
C14 C15 C20 . . 118.9(3) ?
C16 C15 C20 . . 119.5(3) ?
C17 C16 C15 . . 120.9(3) ?
C17 C16 H16A . . 119.6 ?
C15 C16 H16A . . 119.6 ?
C16 C17 C18 . . 120.1(3) ?
C16 C17 H17A . . 119.9 ?
C18 C17 H17A . . 119.9 ?
C19 C18 C17 . . 120.4(3) ?
C19 C18 H18A . . 119.8 ?
C17 C18 H18A . . 119.8 ?
C18 C19 C20 . . 121.6(3) ?
C18 C19 H19A . . 119.2 ?
C20 C19 H19A . . 119.2 ?
C19 C20 C11 . . 123.5(2) ?
C19 C20 C15 . . 117.5(2) ?
C11 C20 C15 . . 119.0(2) ?
C22 C21 C26 . . 119.8(2) ?
C22 C21 P1 . . 119.0(2) ?
C26 C21 P1 . . 121.2(2) ?
C21 C22 C23 . . 119.7(3) ?
C21 C22 H22A . . 120.1 ?
C23 C22 H22A . . 120.1 ?
C24 C23 C22 . . 120.1(3) ?
C24 C23 H23A . . 120.0 ?
C22 C23 H23A . . 120.0 ?
C25 C24 C23 . . 120.1(3) ?
C25 C24 H24A . . 120.0 ?
C23 C24 H24A . . 120.0 ?
C24 C25 C26 . . 121.0(3) ?
C24 C25 H25A . . 119.5 ?
C26 C25 H25A . . 119.5 ?
C21 C26 C25 . . 119.4(3) ?
C21 C26 H26A . . 120.3 ?
C25 C26 H26A . . 120.3 ?
C32 C27 C28 . . 119.7(2) ?
C32 C27 P1 . . 121.76(19) ?
C28 C27 P1 . . 118.55(17) ?
C29 C28 C27 . . 120.3(2) ?
C29 C28 H28A . . 119.9 ?
C27 C28 H28A . . 119.9 ?
C30 C29 C28 . . 120.1(3) ?
C30 C29 H29A . . 120.0 ?
C28 C29 H29A . . 120.0 ?
C31 C30 C29 . . 119.8(2) ?
C31 C30 H30A . . 120.1 ?
C29 C30 H30A . . 120.1 ?
C30 C31 C32 . . 120.9(3) ?
C30 C31 H31A . . 119.5 ?
C32 C31 H31A . . 119.5 ?
C27 C32 C31 . . 119.2(3) ?
C27 C32 H32A . . 120.4 ?
C31 C32 H32A . . 120.4 ?
C34 C33 C38 . . 119.1(2) ?
C34 C33 P2 . . 121.96(18) ?
C38 C33 P2 . . 118.88(17) ?
C33 C34 C35 . . 119.9(2) ?
C33 C34 H34A . . 120.0 ?
C35 C34 H34A . . 120.0 ?
C36 C35 C34 . . 120.4(3) ?
C36 C35 H35A . . 119.8 ?
C34 C35 H35A . . 119.8 ?
C37 C36 C35 . . 120.1(2) ?
C37 C36 H36A . . 120.0 ?
C35 C36 H36A . . 120.0 ?
C36 C37 C38 . . 120.1(2) ?
C36 C37 H37A . . 120.0 ?
C38 C37 H37A . . 120.0 ?
C37 C38 C33 . . 120.3(2) ?
C37 C38 H38A . . 119.8 ?
C33 C38 H38A . . 119.8 ?
C40 C39 C44 . . 119.5(2) ?
C40 C39 P2 . . 123.49(18) ?
C44 C39 P2 . . 116.99(17) ?
C41 C40 C39 . . 119.7(2) ?
C41 C40 H40A . . 120.2 ?
C39 C40 H40A . . 120.2 ?
C42 C41 C40 . . 120.5(2) ?
C42 C41 H41A . . 119.7 ?
C40 C41 H41A . . 119.7 ?
C43 C42 C41 . . 120.3(2) ?
C43 C42 H42A . . 119.8 ?
C41 C42 H42A . . 119.8 ?
C42 C43 C44 . . 119.9(2) ?
C42 C43 H43A . . 120.1 ?
C44 C43 H43A . . 120.1 ?
C43 C44 C39 . . 120.1(2) ?
C43 C44 H44A . . 119.9 ?
C39 C44 H44A . . 119.9 ?
P1 C45 P2 . . 92.89(10) ?
P1 C45 H45A . . 113.1 ?
P2 C45 H45A . . 113.1 ?
P1 C45 H45B . . 113.1 ?
P2 C45 H45B . . 113.1 ?
H45A C45 H45B . . 110.5 ?
C2S C1S H1SA . . 109.5 ?
C2S C1S H1SB . . 109.5 ?
H1SA C1S H1SB . . 109.5 ?
C2S C1S H1SC . . 109.5 ?
H1SA C1S H1SC . . 109.5 ?
H1SB C1S H1SC . . 109.5 ?
O1S C2S C3S . . 122.0(4) ?
O1S C2S C1S . . 122.8(4) ?
C3S C2S C1S . . 115.2(3) ?
C2S C3S H3SA . . 109.5 ?
C2S C3S H3SB . . 109.5 ?
H3SA C3S H3SB . . 109.5 ?
C2S C3S H3SC . . 109.5 ?
H3SA C3S H3SC . . 109.5 ?
H3SB C3S H3SC . . 109.5 ?
O1 Cl O4 . . 112.(2) ?
O1 Cl O2 . . 108.4(14) ?
O4 Cl O2 . . 110.7(16) ?
O1 Cl O3 . . 106.3(17) ?
O4 Cl O3 . . 111.(2) ?
O2 Cl O3 . . 108.1(18) ?
O4' Cl' O1' . . 116.7(18) ?
O4' Cl' O2' . . 114.7(15) ?
O1' Cl' O2' . . 106.9(13) ?
O4' Cl' O3' . . 108.(2) ?
O1' Cl' O3' . . 108.5(16) ?
O2' Cl' O3' . . 100.5(14) ?
O2'' Cl'' O3'' . . 112.(2) ?
O2'' Cl'' O1'' . . 119.0(18) ?
O3'' Cl'' O1'' . . 107.0(12) ?
O2'' Cl'' O4'' . . 112.(2) ?
O3'' Cl'' O4'' . . 105.8(15) ?
O1'' Cl'' O4'' . . 100.(2) ?

loop_
_geom_bond_atom_site_label_1
_geom_bond_atom_site_label_2
_geom_bond_site_symmetry_2
_geom_bond_distance
_geom_bond_publ_flag
Pt C1 . 2.034(2) ?
Pt N1 . 2.1164(19) ?
Pt P1 . 2.2309(6) ?
Pt P2 . 2.3218(6) ?
S1 C1 . 1.721(2) ?
S1 C8 . 1.755(2) ?
P1 C21 . 1.803(2) ?
P1 C27 . 1.806(2) ?
P1 C45 . 1.834(2) ?
P1 P2 . 2.6705(8) ?
P2 C39 . 1.803(2) ?
P2 C33 . 1.808(2) ?
P2 C45 . 1.851(2) ?
N1 C9 . 1.295(3) ?
N1 C10 . 1.467(3) ?
C1 C2 . 1.373(3) ?
C2 C3 . 1.439(3) ?
C2 C9 . 1.446(3) ?
C3 C4 . 1.404(3) ?
C3 C8 . 1.409(3) ?
C4 C5 . 1.382(4) ?
C4 H4A . 0.95 ?
C5 C6 . 1.405(4) ?
C5 H5A . 0.95 ?
C6 C7 . 1.374(4) ?
C6 H6A . 0.95 ?
C7 C8 . 1.400(3) ?
C7 H7A . 0.95 ?
C9 H9A . 0.95 ?
C10 C11 . 1.512(3) ?
C10 H10A . 0.99 ?
C10 H10B . 0.99 ?
C11 C12 . 1.380(4) ?
C11 C20 . 1.431(3) ?
C12 C13 . 1.412(4) ?
C12 H12A . 0.95 ?
C13 C14 . 1.359(4) ?
C13 H13A . 0.95 ?
C14 C15 . 1.415(4) ?
C14 H14A . 0.95 ?
C15 C16 . 1.417(4) ?
C15 C20 . 1.433(3) ?
C16 C17 . 1.353(5) ?
C16 H16A . 0.95 ?
C17 C18 . 1.406(4) ?
C17 H17A . 0.95 ?
C18 C19 . 1.371(4) ?
C18 H18A . 0.95 ?
C19 C20 . 1.404(4) ?
C19 H19A . 0.95 ?
C21 C22 . 1.383(4) ?
C21 C26 . 1.383(3) ?
C22 C23 . 1.391(4) ?
C22 H22A . 0.95 ?
C23 C24 . 1.375(5) ?
C23 H23A . 0.95 ?
C24 C25 . 1.355(5) ?
C24 H24A . 0.95 ?
C25 C26 . 1.391(4) ?
C25 H25A . 0.95 ?
C26 H26A . 0.95 ?
C27 C32 . 1.392(3) ?
C27 C28 . 1.392(3) ?
C28 C29 . 1.389(3) ?
C28 H28A . 0.95 ?
C29 C30 . 1.380(4) ?
C29 H29A . 0.95 ?
C30 C31 . 1.379(4) ?
C30 H30A . 0.95 ?
C31 C32 . 1.394(4) ?
C31 H31A . 0.95 ?
C32 H32A . 0.95 ?
C33 C34 . 1.388(3) ?
C33 C38 . 1.394(3) ?
C34 C35 . 1.393(3) ?
C34 H34A . 0.95 ?
C35 C36 . 1.376(4) ?
C35 H35A . 0.95 ?
C36 C37 . 1.376(4) ?
C36 H36A . 0.95 ?
C37 C38 . 1.389(3) ?
C37 H37A . 0.95 ?
C38 H38A . 0.95 ?
C39 C40 . 1.393(3) ?
C39 C44 . 1.401(3) ?
C40 C41 . 1.387(4) ?
C40 H40A . 0.95 ?
C41 C42 . 1.381(4) ?
C41 H41A . 0.95 ?
C42 C43 . 1.381(4) ?
C42 H42A . 0.95 ?
C43 C44 . 1.388(3) ?
C43 H43A . 0.95 ?
C44 H44A . 0.95 ?
C45 H45A . 0.99 ?
C45 H45B . 0.99 ?
O1S C2S . 1.194(4) ?
C1S C2S . 1.492(5) ?
C1S H1SA . 0.98 ?
C1S H1SB . 0.98 ?
C1S H1SC . 0.98 ?
C2S C3S . 1.489(5) ?
C3S H3SA . 0.98 ?
C3S H3SB . 0.98 ?
C3S H3SC . 0.98 ?
Cl O1 . 1.42(2) ?
Cl O4 . 1.45(4) ?
Cl O2 . 1.46(2) ?
Cl O3 . 1.54(3) ?
Cl' O4' . 1.32(3) ?
Cl' O1' . 1.44(2) ?
Cl' O2' . 1.450(16) ?
Cl' O3' . 1.45(2) ?
Cl'' O2'' . 1.28(3) ?
Cl'' O3'' . 1.42(2) ?
Cl'' O1'' . 1.44(2) ?
Cl'' O4'' . 1.54(3) ?

loop_
_geom_hbond_atom_site_label_D
_geom_hbond_atom_site_label_H
_geom_hbond_atom_site_label_A
_geom_hbond_site_symmetry_A
_geom_hbond_distance_DH
_geom_hbond_distance_HA
_geom_hbond_distance_DA
_geom_hbond_angle_DHA
_geom_hbond_publ_flag
C9 H9A O2^a . 0.95 2.51 3.31(2) 142.9 ?
C9 H9A O1'^b . 0.95 2.49 3.429(13) 169.9 ?
C9 H9A O3''^c . 0.95 2.64 3.370(19) 134.1 ?
C10 H10A O4^a . 0.99 2.57 3.37(3) 138.3 ?
C10 H10A O4''^c . 0.99 2.52 3.35(3) 142.2 ?
C32 H32A O3'^b 1_645 0.95 2.56 3.43(3) 152.3 ?
C34 H34A O2''^c 1_645 0.95 2.57 3.42(3) 149.3 ?
C45 H45A O4^a 2_666 0.99 2.37 3.34(4) 164.9 ?
C45 H45A O4'^b 2_666 0.99 2.41 3.34(3) 156.6 ?
C45 H45A O4''^c 2_666 0.99 2.39 3.38(4) 171.4 ?
C45 H45B O3^a 1_645 0.99 2.60 3.54(4) 160.4 ?

loop_
_geom_torsion_atom_site_label_1
_geom_torsion_atom_site_label_2
_geom_torsion_atom_site_label_3
_geom_torsion_atom_site_label_4
_geom_torsion_site_symmetry_1
_geom_torsion_site_symmetry_2
_geom_torsion_site_symmetry_3
_geom_torsion_site_symmetry_4
_geom_torsion
_geom_torsion_publ_flag
C8 S1 C1 C2 . . . . -1.44(19) ?
C8 S1 C1 Pt . . . . 176.73(17) ?
S1 C1 C2 C3 . . . . 0.6(3) ?
Pt C1 C2 C3 . . . . -177.91(16) ?
S1 C1 C2 C9 . . . . 177.73(17) ?
Pt C1 C2 C9 . . . . -0.8(3) ?
C1 C2 C3 C4 . . . . -178.2(2) ?
C9 C2 C3 C4 . . . . 5.3(4) ?
C1 C2 C3 C8 . . . . 0.8(3) ?
C9 C2 C3 C8 . . . . -175.8(2) ?
C8 C3 C4 C5 . . . . 2.0(4) ?
C2 C3 C4 C5 . . . . -179.1(2) ?
C3 C4 C5 C6 . . . . -0.4(4) ?
C4 C5 C6 C7 . . . . -0.9(4) ?
C5 C6 C7 C8 . . . . 0.5(4) ?
C6 C7 C8 C3 . . . . 1.1(4) ?
C6 C7 C8 S1 . . . . -178.5(2) ?
C4 C3 C8 C7 . . . . -2.4(4) ?
C2 C3 C8 C7 . . . . 178.5(2) ?
C4 C3 C8 S1 . . . . 177.27(18) ?
C2 C3 C8 S1 . . . . -1.8(2) ?
C1 S1 C8 C7 . . . . -178.4(2) ?
C1 S1 C8 C3 . . . . 1.90(18) ?
C10 N1 C9 C2 . . . . -178.8(2) ?
Pt N1 C9 C2 . . . . 4.1(3) ?
C1 C2 C9 N1 . . . . -2.3(3) ?
C3 C2 C9 N1 . . . . 174.3(2) ?
C9 N1 C10 C11 . . . . 106.7(2) ?
Pt N1 C10 C11 . . . . -76.6(2) ?
N1 C10 C11 C12 . . . . -21.4(3) ?
N1 C10 C11 C20 . . . . 161.0(2) ?
C20 C11 C12 C13 . . . . -1.1(4) ?
C10 C11 C12 C13 . . . . -178.7(2) ?
C11 C12 C13 C14 . . . . 0.2(4) ?
C12 C13 C14 C15 . . . . 0.9(5) ?
C13 C14 C15 C16 . . . . 176.0(3) ?
C13 C14 C15 C20 . . . . -1.0(4) ?
C14 C15 C16 C17 . . . . -175.1(3) ?
C20 C15 C16 C17 . . . . 1.9(4) ?
C15 C16 C17 C18 . . . . -2.5(5) ?
C16 C17 C18 C19 . . . . 0.7(5) ?
C17 C18 C19 C20 . . . . 1.8(5) ?
C18 C19 C20 C11 . . . . 175.1(3) ?
C18 C19 C20 C15 . . . . -2.3(4) ?
C12 C11 C20 C19 . . . . -176.4(2) ?
C10 C11 C20 C19 . . . . 1.2(4) ?
C12 C11 C20 C15 . . . . 0.9(3) ?
C10 C11 C20 C15 . . . . 178.6(2) ?
C14 C15 C20 C19 . . . . 177.6(2) ?
C16 C15 C20 C19 . . . . 0.5(4) ?
C14 C15 C20 C11 . . . . 0.1(4) ?
C16 C15 C20 C11 . . . . -177.0(2) ?
C27 P1 C21 C22 . . . . -171.5(2) ?
C45 P1 C21 C22 . . . . -51.7(2) ?
Pt P1 C21 C22 . . . . 56.5(2) ?
P2 P1 C21 C22 . . . . -12.7(3) ?
C27 P1 C21 C26 . . . . 10.5(2) ?
C45 P1 C21 C26 . . . . 130.3(2) ?
Pt P1 C21 C26 . . . . -121.42(19) ?
P2 P1 C21 C26 . . . . 169.32(15) ?
C26 C21 C22 C23 . . . . 0.1(5) ?
P1 C21 C22 C23 . . . . -177.9(3) ?
C21 C22 C23 C24 . . . . 0.1(5) ?
C22 C23 C24 C25 . . . . -0.5(5) ?
C23 C24 C25 C26 . . . . 0.7(5) ?
C22 C21 C26 C25 . . . . 0.1(4) ?
P1 C21 C26 C25 . . . . 178.0(2) ?
C24 C25 C26 C21 . . . . -0.5(4) ?
C21 P1 C27 C32 . . . . 80.2(2) ?
C45 P1 C27 C32 . . . . -39.6(2) ?
Pt P1 C27 C32 . . . . -145.63(18) ?
P2 P1 C27 C32 . . . . -86.0(2) ?
C21 P1 C27 C28 . . . . -100.94(19) ?
C45 P1 C27 C28 . . . . 139.30(18) ?
Pt P1 C27 C28 . . . . 33.3(2) ?
P2 P1 C27 C28 . . . . 92.94(18) ?
C32 C27 C28 C29 . . . . -1.0(4) ?
P1 C27 C28 C29 . . . . -179.91(19) ?
C27 C28 C29 C30 . . . . 1.6(4) ?
C28 C29 C30 C31 . . . . -1.0(4) ?
C29 C30 C31 C32 . . . . -0.1(4) ?
C28 C27 C32 C31 . . . . -0.1(4) ?
P1 C27 C32 C31 . . . . 178.8(2) ?
C30 C31 C32 C27 . . . . 0.7(4) ?
C39 P2 C33 C34 . . . . -88.4(2) ?
C45 P2 C33 C34 . . . . 30.0(2) ?
Pt P2 C33 C34 . . . . 131.37(18) ?
P1 P2 C33 C34 . . . . 75.2(2) ?
C39 P2 C33 C38 . . . . 92.9(2) ?
C45 P2 C33 C38 . . . . -148.64(18) ?
Pt P2 C33 C38 . . . . -47.3(2) ?
P1 P2 C33 C38 . . . . -103.44(18) ?
C38 C33 C34 C35 . . . . 0.3(4) ?
P2 C33 C34 C35 . . . . -178.3(2) ?
C33 C34 C35 C36 . . . . 0.2(4) ?
C34 C35 C36 C37 . . . . -0.8(4) ?
C35 C36 C37 C38 . . . . 0.8(4) ?
C36 C37 C38 C33 . . . . -0.3(4) ?
C34 C33 C38 C37 . . . . -0.3(4) ?
P2 C33 C38 C37 . . . . 178.38(19) ?
C33 P2 C39 C40 . . . . 11.6(3) ?
C45 P2 C39 C40 . . . . -103.9(2) ?
Pt P2 C39 C40 . . . . 151.35(19) ?
P1 P2 C39 C40 . . . . -143.57(18) ?
C33 P2 C39 C44 . . . . -166.00(19) ?
C45 P2 C39 C44 . . . . 78.5(2) ?
Pt P2 C39 C44 . . . . -26.2(2) ?
P1 P2 C39 C44 . . . . 38.8(3) ?
C44 C39 C40 C41 . . . . -0.6(4) ?
P2 C39 C40 C41 . . . . -178.1(2) ?
C39 C40 C41 C42 . . . . 1.1(4) ?
C40 C41 C42 C43 . . . . -1.1(5) ?
C41 C42 C43 C44 . . . . 0.4(4) ?
C42 C43 C44 C39 . . . . 0.2(4) ?
C40 C39 C44 C43 . . . . -0.1(4) ?
P2 C39 C44 C43 . . . . 177.6(2) ?
C21 P1 C45 P2 . . . . 144.98(10) ?
C27 P1 C45 P2 . . . . -95.75(11) ?
Pt P1 C45 P2 . . . . 22.23(8) ?
C39 P2 C45 P1 . . . . -143.41(10) ?
C33 P2 C45 P1 . . . . 98.79(10) ?
Pt P2 C45 P1 . . . . -21.22(8) ?
